data_2227709
loop_
_publ_author_name
'Gao, Shan'
'Ng, Seik Weng'

_publ_section_title
;
 Bis(2-aminopyrimidine-\k<i>N</i>^1^)aqua(nitrato-\k<i>O</i>)(nitrato-\k^2^<i>O</i>,<i>O</i>')zinc(II)
;
_journal_coeditor_code JH2204
_journal_issue 10
_journal_name_full 'Acta Crystallographica Section E'
_journal_page_first m1279
_journal_paper_doi 10.1107/S1600536810036731
_journal_volume 66
_journal_year 2010
_chemical_formula_iupac '[Zn (N O3)2 (C4 H5 N3)2 (H2 O)]'
_chemical_formula_moiety 'C8 H12 N8 O7 Zn'
_chemical_formula_sum 'C8 H12 N8 O7 Zn'
_chemical_formula_weight 397.63
_chemical_name_systematic
;
Bis(2-aminopyrimidine-\k<i>N</i>^1^)aqua(nitrato-\k<i>O</i>)(nitrato-
\k^2^<i>O</i>,<i>O</i>')zinc(II)
;
_space_group_IT_number 15
_symmetry_cell_setting monoclinic
_symmetry_space_group_name_Hall '-C 2yc'
_symmetry_space_group_name_H-M 'C 1 2/c 1'
_atom_sites_solution_hydrogens geom
_atom_sites_solution_primary direct
_atom_sites_solution_secondary difmap
_audit_creation_method SHELXL-97
_cell_angle_alpha 90.00
_cell_angle_beta 101.3350(10)
_cell_angle_gamma 90.00
_cell_formula_units_Z 8
_cell_length_a 13.2742(4)
_cell_length_b 8.0142(2)
_cell_length_c 28.6204(7)
_cell_measurement_reflns_used 11713
_cell_measurement_temperature 293(2)
_cell_measurement_theta_max 27.4
_cell_measurement_theta_min 3.0
_cell_volume 2985.31(14)
_computing_cell_refinement 'RAPID-AUTO (Rigaku, 1998)'
_computing_data_collection 'RAPID-AUTO (Rigaku, 1998)'
_computing_data_reduction 'CrystalStructure (Rigaku/MSC and Rigaku, 2002)'
_computing_molecular_graphics 'X-SEED (Barbour, 2001)'
_computing_publication_material 'publCIF (Westrip, 2010)'
_computing_structure_refinement 'SHELXL97 (Sheldrick, 2008)'
_computing_structure_solution 'SHELXS97 (Sheldrick, 2008)'
_diffrn_ambient_temperature 293(2)
_diffrn_detector_area_resol_mean 10.000
_diffrn_measured_fraction_theta_full 0.999
_diffrn_measured_fraction_theta_max 0.999
_diffrn_measurement_device_type 'Rigaku R-AXIS RAPID'
_diffrn_measurement_method \w
_diffrn_radiation_monochromator graphite
_diffrn_radiation_source 'fine-focus sealed tube'
_diffrn_radiation_type MoK\a
_diffrn_radiation_wavelength 0.71073
_diffrn_reflns_av_R_equivalents 0.0389
_diffrn_reflns_av_sigmaI/netI 0.0273
_diffrn_reflns_limit_h_max 17
_diffrn_reflns_limit_h_min -17
_diffrn_reflns_limit_k_max 10
_diffrn_reflns_limit_k_min -10
_diffrn_reflns_limit_l_max 37
_diffrn_reflns_limit_l_min -34
_diffrn_reflns_number 14113
_diffrn_reflns_theta_full 27.44
_diffrn_reflns_theta_max 27.44
_diffrn_reflns_theta_min 3.00
_diffrn_standards_decay_% 0
_diffrn_standards_interval_count 0
_diffrn_standards_interval_time 0
_diffrn_standards_number 0
_exptl_absorpt_coefficient_mu 1.700
_exptl_absorpt_correction_T_max 0.8220
_exptl_absorpt_correction_T_min 0.7061
_exptl_absorpt_correction_type multi-scan
_exptl_absorpt_process_details '(ABSCOR; Higashi, 1995)'
_exptl_crystal_colour Colorless
_exptl_crystal_density_diffrn 1.769
_exptl_crystal_density_method 'not measured'
_exptl_crystal_description Prism
_exptl_crystal_F_000 1616
_exptl_crystal_size_max 0.22
_exptl_crystal_size_mid 0.18
_exptl_crystal_size_min 0.12
_refine_diff_density_max 0.404
_refine_diff_density_min -0.425
_refine_ls_extinction_method none
_refine_ls_goodness_of_fit_ref 1.037
_refine_ls_hydrogen_treatment mixed
_refine_ls_matrix_type full
_refine_ls_number_parameters 241
_refine_ls_number_reflns 3401
_refine_ls_number_restraints 6
_refine_ls_restrained_S_all 1.037
_refine_ls_R_factor_all 0.0345
_refine_ls_R_factor_gt 0.0295
_refine_ls_shift/su_max 0.001
_refine_ls_shift/su_mean 0.001
_refine_ls_structure_factor_coef Fsqd
_refine_ls_weighting_details 'calc w=1/[\s^2^(Fo^2^)+(0.0479P)^2^+2.0445P] where P=(Fo^2^+2Fc^2^)/3'
_refine_ls_weighting_scheme calc
_refine_ls_wR_factor_gt 0.0777
_refine_ls_wR_factor_ref 0.0812
_reflns_number_gt 3006
_reflns_number_total 3401
_reflns_threshold_expression I>2\s(I)
_cod_data_source_file jh2204.cif
_cod_data_source_block I
_cod_original_sg_symbol_H-M 'C 2/c'
_cod_database_code 2227709
_cod_database_fobs_code 2227709

loop_
_symmetry_equiv_pos_as_xyz
'x, y, z'
'-x, y, -z+1/2'
'x+1/2, y+1/2, z'
'-x+1/2, y+1/2, -z+1/2'
'-x, -y, -z'
'x, -y, z-1/2'
'-x+1/2, -y+1/2, -z'
'x+1/2, -y+1/2, z-1/2'

loop_
_atom_site_type_symbol
_atom_site_label
_atom_site_fract_x
_atom_site_fract_y
_atom_site_fract_z
_atom_site_U_iso_or_equiv
_atom_site_adp_type
_atom_site_calc_flag
_atom_site_refinement_flags
_atom_site_occupancy
_atom_site_disorder_assembly
_atom_site_disorder_group
Zn Zn1 0.498530(14) 0.66515(3) 0.616791(7) 0.02883(9) Uani d . 1 . .
O O1 0.39847(10) 0.55960(19) 0.66269(5) 0.0379(3) Uani d . 1 . .
O O2 0.28031(17) 0.4531(3) 0.60891(6) 0.0822(7) Uani d . 1 . .
O O3 0.30770(17) 0.3540(3) 0.67905(8) 0.0742(6) Uani d . 1 . .
O O4 0.46872(15) 0.4598(2) 0.55893(9) 0.0764(7) Uani d . 1 . .
O O5 0.56026(15) 0.4082(3) 0.62668(7) 0.0614(5) Uani d . 1 . .
O O6 0.5176(2) 0.2078(2) 0.57552(7) 0.0745(6) Uani d . 1 . .
O O1W 0.62147(10) 0.7246(2) 0.58475(5) 0.0377(3) Uani d D 1 . .
N N1 0.39392(11) 0.8157(2) 0.57361(5) 0.0301(3) Uani d . 1 . .
N N2 0.24514(12) 0.9882(2) 0.55462(6) 0.0398(4) Uani d . 1 . .
N N3 0.29718(15) 0.8839(3) 0.63018(7) 0.0492(5) Uani d D 1 . .
N N4 0.55915(12) 0.8053(2) 0.67664(5) 0.0306(3) Uani d . 1 . .
N N5 0.64072(15) 0.8410(2) 0.75816(6) 0.0437(4) Uani d . 1 . .
N N6 0.60734(16) 0.5800(2) 0.72650(7) 0.0460(4) Uani d D 1 . .
N N7 0.32868(12) 0.4509(2) 0.64962(6) 0.0371(4) Uani d . 1 . .
N N8 0.51533(15) 0.3535(2) 0.58614(8) 0.0466(4) Uani d . 1 . .
C C1 0.40689(15) 0.8333(3) 0.52831(7) 0.0351(4) Uani d . 1 . .
H H1 0.4624 0.7805 0.5192 0.042 Uiso calc R 1 . .
C C2 0.34156(16) 0.9258(3) 0.49524(7) 0.0415(5) Uani d . 1 . .
H H2 0.3512 0.9366 0.4641 0.050 Uiso calc R 1 . .
C C3 0.26084(16) 1.0021(3) 0.51044(7) 0.0418(5) Uani d . 1 . .
H H3 0.2154 1.0662 0.4888 0.050 Uiso calc R 1 . .
C C4 0.31217(13) 0.8944(3) 0.58546(7) 0.0329(4) Uani d . 1 . .
C C5 0.56075(18) 0.9717(3) 0.67104(8) 0.0447(5) Uani d . 1 . .
H H5 0.5335 1.0169 0.6413 0.054 Uiso calc R 1 . .
C C6 0.6010(2) 1.0766(3) 0.70754(10) 0.0586(6) Uani d . 1 . .
H H6 0.6024 1.1916 0.7033 0.070 Uiso calc R 1 . .
C C7 0.63959(19) 1.0039(3) 0.75104(8) 0.0534(6) Uani d . 1 . .
H H7 0.6661 1.0729 0.7766 0.064 Uiso calc R 1 . .
C C8 0.60164(13) 0.7461(3) 0.72035(6) 0.0317(4) Uani d . 1 . .
H H11 0.6657(17) 0.789(3) 0.5994(9) 0.061(8) Uiso d D 1 . .
H H12 0.653(2) 0.640(2) 0.5780(11) 0.067(9) Uiso d D 1 . .
H H31 0.3355(18) 0.817(3) 0.6501(8) 0.053(8) Uiso d D 1 . .
H H32 0.2393(12) 0.920(3) 0.6356(10) 0.057(8) Uiso d D 1 . .
H H61 0.567(2) 0.515(3) 0.7066(9) 0.074(9) Uiso d D 1 . .
H H62 0.624(2) 0.548(4) 0.7560(5) 0.071(9) Uiso d D 1 . .

loop_
_atom_site_aniso_label
_atom_site_aniso_U_11
_atom_site_aniso_U_22
_atom_site_aniso_U_33
_atom_site_aniso_U_12
_atom_site_aniso_U_13
_atom_site_aniso_U_23
Zn1 0.02802(13) 0.03286(14) 0.02437(13) 0.00355(8) 0.00208(8) -0.00019(8)
O1 0.0338(7) 0.0452(8) 0.0339(7) -0.0098(6) 0.0044(5) -0.0037(6)
O2 0.0895(14) 0.1073(18) 0.0386(9) -0.0538(13) -0.0145(9) 0.0059(10)
O3 0.0787(14) 0.0756(14) 0.0671(13) -0.0275(10) 0.0110(11) 0.0237(10)
O4 0.0554(10) 0.0468(10) 0.1130(18) 0.0005(8) -0.0180(11) 0.0186(11)
O5 0.0691(11) 0.0716(12) 0.0484(10) -0.0027(9) 0.0233(8) -0.0121(9)
O6 0.1327(19) 0.0331(9) 0.0651(12) 0.0095(10) 0.0380(12) -0.0043(9)
O1W 0.0294(7) 0.0403(8) 0.0446(8) -0.0014(6) 0.0102(6) -0.0080(7)
N1 0.0258(7) 0.0392(9) 0.0245(7) 0.0043(6) 0.0032(6) 0.0006(6)
N2 0.0365(8) 0.0476(10) 0.0336(8) 0.0150(7) 0.0028(7) 0.0005(7)
N3 0.0460(10) 0.0729(13) 0.0310(9) 0.0265(10) 0.0133(8) 0.0088(9)
N4 0.0319(7) 0.0340(8) 0.0257(7) -0.0031(6) 0.0051(6) 0.0003(6)
N5 0.0488(10) 0.0522(11) 0.0279(8) -0.0134(8) 0.0022(7) -0.0063(7)
N6 0.0556(11) 0.0426(10) 0.0327(9) -0.0036(8) -0.0089(8) 0.0065(8)
N7 0.0328(8) 0.0439(9) 0.0345(8) -0.0068(7) 0.0066(6) 0.0001(7)
N8 0.0512(11) 0.0366(10) 0.0561(12) 0.0037(8) 0.0210(9) -0.0023(8)
C1 0.0344(9) 0.0444(11) 0.0272(9) 0.0067(8) 0.0075(7) 0.0022(7)
C2 0.0451(11) 0.0533(13) 0.0256(9) 0.0084(9) 0.0056(8) 0.0066(9)
C3 0.0412(10) 0.0475(12) 0.0330(10) 0.0103(9) -0.0018(8) 0.0042(9)
C4 0.0296(9) 0.0401(10) 0.0281(9) 0.0053(7) 0.0030(7) -0.0011(7)
C5 0.0589(13) 0.0350(11) 0.0386(11) -0.0020(9) 0.0055(9) 0.0039(9)
C6 0.0835(18) 0.0343(12) 0.0553(14) -0.0100(11) 0.0072(13) -0.0061(10)
C7 0.0634(14) 0.0536(14) 0.0417(12) -0.0178(12) 0.0068(10) -0.0162(11)
C8 0.0287(8) 0.0404(11) 0.0252(8) -0.0058(7) 0.0035(7) -0.0001(7)

loop_
_atom_type_symbol
_atom_type_description
_atom_type_scat_dispersion_real
_atom_type_scat_dispersion_imag
_atom_type_scat_source
C C 0.0033 0.0016 'International Tables Vol C Tables 4.2.6.8 and 6.1.1.4'
H H 0.0000 0.0000 'International Tables Vol C Tables 4.2.6.8 and 6.1.1.4'
N N 0.0061 0.0033 'International Tables Vol C Tables 4.2.6.8 and 6.1.1.4'
O O 0.0106 0.0060 'International Tables Vol C Tables 4.2.6.8 and 6.1.1.4'
Zn Zn 0.2839 1.4301 'International Tables Vol C Tables 4.2.6.8 and 6.1.1.4'

loop_
_geom_angle_atom_site_label_1
_geom_angle_atom_site_label_2
_geom_angle_atom_site_label_3
_geom_angle_site_symmetry_1
_geom_angle_site_symmetry_3
_geom_angle
_geom_angle_publ_flag
N1 Zn1 N4 . . 106.55(6) ?
N1 Zn1 O1W . . 95.52(6) ?
N4 Zn1 O1W . . 91.68(6) ?
N1 Zn1 O5 . . 144.20(7) ?
N4 Zn1 O5 . . 108.93(7) ?
O1W Zn1 O5 . . 88.09(6) ?
N1 Zn1 O1 . . 99.66(6) ?
N4 Zn1 O1 . . 84.11(6) ?
O1W Zn1 O1 . . 164.82(6) ?
O5 Zn1 O1 . . 79.56(6) ?
N1 Zn1 O4 . . 89.25(6) ?
N4 Zn1 O4 . . 163.88(6) ?
O1W Zn1 O4 . . 83.45(7) ?
O5 Zn1 O4 . . 55.71(7) ?
O1 Zn1 O4 . . 96.60(7) ?
N7 O1 Zn1 . . 125.05(12) ?
N8 O4 Zn1 . . 92.60(16) ?
N8 O5 Zn1 . . 96.21(14) ?
Zn1 O1W H11 . . 117(2) ?
Zn1 O1W H12 . . 113(2) ?
H11 O1W H12 . . 106(3) ?
C1 N1 C4 . . 116.87(16) ?
C1 N1 Zn1 . . 116.11(12) ?
C4 N1 Zn1 . . 126.99(13) ?
C3 N2 C4 . . 117.57(17) ?
C4 N3 H31 . . 119.3(18) ?
C4 N3 H32 . . 117.1(19) ?
H31 N3 H32 . . 121(3) ?
C5 N4 C8 . . 116.43(17) ?
C5 N4 Zn1 . . 116.84(13) ?
C8 N4 Zn1 . . 126.66(13) ?
C7 N5 C8 . . 116.47(19) ?
C8 N6 H61 . . 120(2) ?
C8 N6 H62 . . 115(2) ?
H61 N6 H62 . . 118(3) ?
O3 N7 O2 . . 121.54(19) ?
O3 N7 O1 . . 119.02(18) ?
O2 N7 O1 . . 119.28(18) ?
O6 N8 O4 . . 122.8(2) ?
O6 N8 O5 . . 122.1(2) ?
O4 N8 O5 . . 115.1(2) ?
N1 C1 C2 . . 122.55(18) ?
N1 C1 H1 . . 118.7 ?
C2 C1 H1 . . 118.7 ?
C1 C2 C3 . . 116.67(19) ?
C1 C2 H2 . . 121.7 ?
C3 C2 H2 . . 121.7 ?
N2 C3 C2 . . 122.81(18) ?
N2 C3 H3 . . 118.6 ?
C2 C3 H3 . . 118.6 ?
N3 C4 N2 . . 117.25(17) ?
N3 C4 N1 . . 119.20(17) ?
N2 C4 N1 . . 123.53(17) ?
N4 C5 C6 . . 122.2(2) ?
N4 C5 H5 . . 118.9 ?
C6 C5 H5 . . 118.9 ?
C5 C6 C7 . . 116.8(2) ?
C5 C6 H6 . . 121.6 ?
C7 C6 H6 . . 121.6 ?
N5 C7 C6 . . 123.2(2) ?
N5 C7 H7 . . 118.4 ?
C6 C7 H7 . . 118.4 ?
N6 C8 N5 . . 117.00(17) ?
N6 C8 N4 . . 118.12(17) ?
N5 C8 N4 . . 124.86(19) ?

loop_
_geom_bond_atom_site_label_1
_geom_bond_atom_site_label_2
_geom_bond_site_symmetry_2
_geom_bond_distance
_geom_bond_publ_flag
Zn1 N1 . 2.0583(15) ?
Zn1 N4 . 2.0740(16) ?
Zn1 O1W . 2.0782(14) ?
Zn1 O5 . 2.214(2) ?
Zn1 O1 . 2.2117(14) ?
Zn1 O4 . 2.313(2) ?
O1 N7 . 1.273(2) ?
O2 N7 . 1.215(2) ?
O3 N7 . 1.218(3) ?
O4 N8 . 1.235(3) ?
O5 N8 . 1.274(3) ?
O6 N8 . 1.209(2) ?
O1W H11 . 0.831(10) ?
O1W H12 . 0.840(10) ?
N1 C1 . 1.348(2) ?
N1 C4 . 1.355(2) ?
N2 C3 . 1.326(3) ?
N2 C4 . 1.351(2) ?
N3 C4 . 1.336(3) ?
N3 H31 . 0.869(10) ?
N3 H32 . 0.864(10) ?
N4 C5 . 1.343(3) ?
N4 C8 . 1.353(2) ?
N5 C7 . 1.320(3) ?
N5 C8 . 1.341(2) ?
N6 C8 . 1.342(3) ?
N6 H61 . 0.871(10) ?
N6 H62 . 0.869(10) ?
C1 C2 . 1.369(3) ?
C1 H1 . 0.9300 ?
C2 C3 . 1.376(3) ?
C2 H2 . 0.9300 ?
C3 H3 . 0.9300 ?
C5 C6 . 1.366(3) ?
C5 H5 . 0.9300 ?
C6 C7 . 1.379(4) ?
C6 H6 . 0.9300 ?
C7 H7 . 0.9300 ?

loop_
_geom_hbond_atom_site_label_D
_geom_hbond_atom_site_label_H
_geom_hbond_atom_site_label_A
_geom_hbond_site_symmetry_A
_geom_hbond_distance_DH
_geom_hbond_distance_HA
_geom_hbond_distance_DA
_geom_hbond_angle_DHA
_geom_hbond_publ_flag
O1w H11 O2 3 0.830(10) 1.99(2) 2.776(2) 158(3) yes
O1w H12 N2 3_545 0.840(10) 1.940(10) 2.754(2) 165(3) yes
N3 H31 O1 . 0.870(10) 2.23(2) 2.989(3) 146(2) yes
N3 H32 O5 3_455 0.860(10) 2.34(2) 3.133(3) 152(3) yes
N6 H61 O1 . 0.870(10) 2.37(3) 3.010(2) 131(3) yes
N6 H61 O5 . 0.870(10) 2.43(2) 3.122(3) 137(3) yes
N6 H62 O1 2_656 0.870(10) 2.41(2) 3.192(2) 150(3) yes
N6 H62 O3 2_656 0.870(10) 2.45(2) 3.265(3) 156(3) yes

loop_
_geom_torsion_atom_site_label_1
_geom_torsion_atom_site_label_2
_geom_torsion_atom_site_label_3
_geom_torsion_atom_site_label_4
_geom_torsion_site_symmetry_1
_geom_torsion_site_symmetry_2
_geom_torsion_site_symmetry_3
_geom_torsion_site_symmetry_4
_geom_torsion
_geom_torsion_publ_flag
N1 Zn1 O1 N7 . . . . 72.86(16) ?
N4 Zn1 O1 N7 . . . . 178.70(16) ?
O1W Zn1 O1 N7 . . . . -106.8(2) ?
O5 Zn1 O1 N7 . . . . -70.77(15) ?
O4 Zn1 O1 N7 . . . . -17.50(16) ?
N1 Zn1 O4 N8 . . . . -168.46(15) ?
N4 Zn1 O4 N8 . . . . 22.8(4) ?
O1W Zn1 O4 N8 . . . . 95.89(15) ?
O5 Zn1 O4 N8 . . . . 3.73(13) ?
O1 Zn1 O4 N8 . . . . -68.82(15) ?
N1 Zn1 O5 N8 . . . . 9.79(19) ?
N4 Zn1 O5 N8 . . . . -178.14(12) ?
O1W Zn1 O5 N8 . . . . -87.01(13) ?
O1 Zn1 O5 N8 . . . . 101.86(13) ?
O4 Zn1 O5 N8 . . . . -3.63(13) ?
N4 Zn1 N1 C1 . . . . 126.33(14) ?
O1W Zn1 N1 C1 . . . . 32.92(15) ?
O5 Zn1 N1 C1 . . . . -61.49(19) ?
O1 Zn1 N1 C1 . . . . -147.00(14) ?
O4 Zn1 N1 C1 . . . . -50.43(15) ?
N4 Zn1 N1 C4 . . . . -55.78(17) ?
O1W Zn1 N1 C4 . . . . -149.19(16) ?
O5 Zn1 N1 C4 . . . . 116.40(17) ?
O1 Zn1 N1 C4 . . . . 30.90(17) ?
O4 Zn1 N1 C4 . . . . 127.46(17) ?
N1 Zn1 N4 C5 . . . . -27.69(17) ?
O1W Zn1 N4 C5 . . . . 68.58(16) ?
O5 Zn1 N4 C5 . . . . 157.14(15) ?
O1 Zn1 N4 C5 . . . . -126.05(16) ?
O4 Zn1 N4 C5 . . . . 140.6(3) ?
N1 Zn1 N4 C8 . . . . 155.57(14) ?
O1W Zn1 N4 C8 . . . . -108.16(15) ?
O5 Zn1 N4 C8 . . . . -19.60(17) ?
O1 Zn1 N4 C8 . . . . 57.21(15) ?
O4 Zn1 N4 C8 . . . . -36.2(3) ?
Zn1 O1 N7 O3 . . . . 150.33(18) ?
Zn1 O1 N7 O2 . . . . -34.3(3) ?
Zn1 O4 N8 O6 . . . . 173.3(2) ?
Zn1 O4 N8 O5 . . . . -5.9(2) ?
Zn1 O5 N8 O6 . . . . -173.0(2) ?
Zn1 O5 N8 O4 . . . . 6.2(2) ?
C4 N1 C1 C2 . . . . 0.0(3) ?
Zn1 N1 C1 C2 . . . . 178.16(17) ?
N1 C1 C2 C3 . . . . 0.3(3) ?
C4 N2 C3 C2 . . . . 0.0(3) ?
C1 C2 C3 N2 . . . . -0.3(4) ?
C3 N2 C4 N3 . . . . 178.6(2) ?
C3 N2 C4 N1 . . . . 0.4(3) ?
C1 N1 C4 N3 . . . . -178.6(2) ?
Zn1 N1 C4 N3 . . . . 3.6(3) ?
C1 N1 C4 N2 . . . . -0.4(3) ?
Zn1 N1 C4 N2 . . . . -178.24(15) ?
C8 N4 C5 C6 . . . . -1.3(3) ?
Zn1 N4 C5 C6 . . . . -178.4(2) ?
N4 C5 C6 C7 . . . . -0.6(4) ?
C8 N5 C7 C6 . . . . -0.1(4) ?
C5 C6 C7 N5 . . . . 1.3(4) ?
C7 N5 C8 N6 . . . . 176.5(2) ?
C7 N5 C8 N4 . . . . -2.1(3) ?
C5 N4 C8 N6 . . . . -175.85(19) ?
Zn1 N4 C8 N6 . . . . 0.9(3) ?
C5 N4 C8 N5 . . . . 2.8(3) ?
Zn1 N4 C8 N5 . . . . 179.52(15) ?
